data_2003866
loop_
_publ_author_name
'Capparelli, M. V.'
'De Sanctis, Y.'
'Arce, A. J.'

_publ_contact_author
;
     Dr. Mario V. Capparelli
     Centro de Qu\'imica
     Instituto Venezolano de Investigaciones Cient\'ificas (IVIC)
     Apartado 21827
     Caracas 1020-A
     VENEZUELA
;
_publ_section_title
;Alkyne Coupling Induced by a Trinuclear Ruthenium Cluster: Synthesis and
 Structure of
 Di-\m-carbonyl-hexacarbonyl-\m~3~-(1,2,3,4-tetraphenyl-1,3-butadiene-1,4-diyl)-triruthenium(2
 <i>Ru</i>---<i>Ru</i>), [Ru~3~(CO)~8~(C~4~Ph~4~)]
;
_journal_issue 9
_journal_name_full 'Acta Crystallographica Section C'
_journal_page_first 1819
_journal_page_last 1822
_journal_paper_doi 10.1107/S0108270195002861
_journal_volume 51
_journal_year 1995
_chemical_formula_sum 'C36 H20 O8 Ru3'
_chemical_formula_weight 883.76
_space_group_IT_number 14
_symmetry_cell_setting monoclinic
_symmetry_space_group_name_Hall '-P 2ybc'
_symmetry_space_group_name_H-M 'P 1 21/c 1'
_audit_creation_method 'from TEXRAY.INF file'
_cell_angle_alpha 90
_cell_angle_beta 95.77(1)
_cell_angle_gamma 90
_cell_formula_units_Z 4
_cell_length_a 9.556(3)
_cell_length_b 18.694(4)
_cell_length_c 18.465(2)
_cell_measurement_reflns_used 25
_cell_measurement_temperature 295(1)
_cell_measurement_theta_max 42.1
_cell_measurement_theta_min 33.9
_cell_volume 3281.9(13)
_computing_cell_refinement 'MSC/AFC Diffractometer Control'
_computing_data_collection 'MSC/AFC Diffractometer Control'
_computing_data_reduction teXsan
_computing_publication_material teXsan
_computing_structure_refinement teXsan
_computing_structure_solution DIRDIF92
_diffrn_ambient_temperature 295(5)
_diffrn_measurement_device 'Rigaku AFC7S'
_diffrn_measurement_method '\w/2\q scans'
_diffrn_radiation_monochromator graphite
_diffrn_radiation_source 'X-ray tube'
_diffrn_radiation_type 'Mo K\a'
_diffrn_radiation_wavelength 0.7107
_diffrn_reflns_av_R_equivalents 0.037
_diffrn_reflns_limit_h_max 11
_diffrn_reflns_limit_h_min 0
_diffrn_reflns_limit_k_max 22
_diffrn_reflns_limit_k_min 0
_diffrn_reflns_limit_l_max 21
_diffrn_reflns_limit_l_min -21
_diffrn_reflns_number 6368
_diffrn_reflns_theta_max 25.0
_diffrn_standards_decay_% 9.85
_diffrn_standards_interval_count 150
_diffrn_standards_number 3
_exptl_absorpt_coefficient_mu 1.415
_exptl_absorpt_correction_T_max 1.000
_exptl_absorpt_correction_T_min 0.719
_exptl_absorpt_correction_type refdelf
_exptl_absorpt_process_details 'DIFABS, Walker & Stuart (1983)'
_exptl_crystal_colour orange--yellow
_exptl_crystal_density_diffrn 1.789
_exptl_crystal_description plate
_exptl_crystal_F_000 1728.00
_exptl_crystal_size_max 0.47
_exptl_crystal_size_mid 0.28
_exptl_crystal_size_min 0.12
_refine_diff_density_max 0.79
_refine_diff_density_min -0.87
_refine_ls_extinction_method none
_refine_ls_goodness_of_fit_obs 2.012
_refine_ls_hydrogen_treatment refU
_refine_ls_matrix_type full
_refine_ls_number_parameters 444
_refine_ls_number_reflns 4924
_refine_ls_number_restraints 0
_refine_ls_R_factor_obs 0.0336
_refine_ls_shift/esd_max 0.001
_refine_ls_structure_factor_coef F
_refine_ls_weighting_scheme sigma
_refine_ls_wR_factor_obs 0.0490
_reflns_number_observed 4924
_reflns_number_total 6037
_reflns_observed_criterion >3\s(I)
_cod_data_source_file bk1098.cif
_cod_data_source_block Ru3CO8C4Ph4
_cod_original_cell_volume 3281.0(10)
_cod_original_sg_symbol_H-M 'P 21/c'
_cod_database_code 2003866

loop_
_symmetry_equiv_pos_as_xyz
'   +x,   +y,   +z'
'   -x,1/2+y,1/2-z'
'   -x,   -y,   -z'
'   +x,1/2-y,1/2+z'

loop_
_atom_site_aniso_label
_atom_site_aniso_U_11
_atom_site_aniso_U_22
_atom_site_aniso_U_33
_atom_site_aniso_U_12
_atom_site_aniso_U_13
_atom_site_aniso_U_23
Ru(1) 0.0337(2) 0.0391(2) 0.0319(2) 0.0014(2) -0.0048(2) 0.0010(2)
Ru(2) 0.0366(2) 0.0355(2) 0.0227(2) -0.0011(2) 0.00270(10) 0.00030(10)
Ru(3) 0.0327(2) 0.0396(2) 0.0339(2) -0.0016(2) 0.0050(2) 0.0028(2)
O(11) 0.075(3) 0.114(4) 0.060(3) -0.014(3) -0.026(2) -0.029(3)
O(12) 0.096(4) 0.088(4) 0.120(4) 0.055(3) -0.017(3) 0.011(3)
O(13) 0.069(3) 0.083(3) 0.046(2) -0.005(2) -0.008(2) 0.034(2)
O(14) 0.035(2) 0.102(4) 0.075(3) -0.009(2) 0.002(2) 0.014(2)
O(21) 0.094(3) 0.086(3) 0.071(3) 0.014(3) 0.048(3) -0.002(3)
O(22) 0.105(4) 0.070(3) 0.058(3) -0.051(3) 0.015(2) -0.009(2)
O(31) 0.135(5) 0.053(3) 0.144(5) -0.019(3) 0.053(4) 0.020(3)
O(32) 0.065(3) 0.127(4) 0.041(2) 0.013(3) 0.022(2) 0.005(2)
C(4) 0.029(2) 0.027(2) 0.029(2) -0.001(2) 0.006(2) -0.001(2)
C(5) 0.030(2) 0.038(2) 0.021(2) 0.002(2) 0.007(2) 0.000(2)
C(6) 0.030(2) 0.037(2) 0.027(2) 0.004(2) 0.003(2) 0.001(2)
C(7) 0.032(2) 0.030(2) 0.032(2) -0.002(2) 0.000(2) 0.002(2)
C(11) 0.043(3) 0.065(4) 0.044(3) -0.001(3) -0.011(2) 0.002(3)
C(12) 0.054(3) 0.070(4) 0.054(3) 0.001(3) -0.011(3) 0.009(3)
C(13) 0.052(3) 0.049(3) 0.033(3) -0.003(2) 0.000(2) 0.001(2)
C(14) 0.037(3) 0.063(3) 0.045(3) 0.003(2) 0.001(2) 0.001(2)
C(21) 0.054(3) 0.040(3) 0.045(3) 0.002(2) 0.017(2) 0.002(2)
C(22) 0.056(3) 0.067(4) 0.021(2) -0.001(3) 0.005(2) -0.002(2)
C(31) 0.063(4) 0.056(4) 0.068(4) 0.001(3) 0.023(3) 0.007(3)
C(32) 0.039(3) 0.062(3) 0.049(3) -0.004(2) 0.008(2) 0.012(3)
C(41) 0.035(2) 0.040(2) 0.027(2) 0.003(2) 0.000(2) 0.000(2)
C(42) 0.047(3) 0.044(3) 0.041(3) 0.003(2) 0.007(2) -0.005(2)
C(43) 0.058(3) 0.050(3) 0.056(3) -0.002(3) -0.002(3) -0.013(3)
C(44) 0.065(4) 0.056(4) 0.065(4) 0.017(3) 0.001(3) -0.025(3)
C(45) 0.046(3) 0.080(4) 0.070(4) 0.021(3) 0.005(3) -0.021(3)
C(46) 0.040(3) 0.058(3) 0.053(3) 0.006(3) 0.007(2) -0.013(3)
C(51) 0.035(2) 0.035(2) 0.025(2) 0.005(2) 0.000(2) -0.001(2)
C(52) 0.037(3) 0.055(3) 0.039(3) 0.007(2) 0.001(2) -0.006(2)
C(53) 0.039(3) 0.071(4) 0.064(4) 0.000(3) -0.012(3) -0.009(3)
C(54) 0.070(4) 0.075(4) 0.049(4) -0.003(3) -0.025(3) -0.006(3)
C(55) 0.071(4) 0.084(4) 0.031(3) -0.008(3) -0.006(3) -0.009(3)
C(56) 0.048(3) 0.066(3) 0.027(2) -0.004(3) 0.002(2) -0.005(2)
C(61) 0.037(2) 0.030(2) 0.035(2) 0.000(2) -0.004(2) 0.000(2)
C(62) 0.043(3) 0.042(3) 0.041(3) 0.004(2) 0.003(2) -0.005(2)
C(63) 0.043(3) 0.055(3) 0.068(4) 0.013(3) 0.001(3) -0.007(3)
C(64) 0.055(3) 0.051(3) 0.073(4) 0.015(3) -0.004(3) 0.008(3)
C(65) 0.072(4) 0.058(4) 0.060(4) 0.012(3) -0.007(3) 0.024(3)
C(66) 0.051(3) 0.052(3) 0.041(3) 0.008(2) 0.006(2) 0.010(2)
C(71) 0.036(2) 0.033(2) 0.034(2) 0.004(2) -0.003(2) -0.006(2)
C(72) 0.058(3) 0.045(3) 0.034(3) 0.002(2) -0.004(2) -0.004(2)
C(73) 0.070(4) 0.057(3) 0.033(3) 0.005(3) -0.002(2) -0.007(2)
C(74) 0.058(3) 0.050(3) 0.053(3) 0.006(3) -0.012(3) -0.018(3)
C(75) 0.053(3) 0.039(3) 0.053(3) 0.000(2) -0.008(3) -0.003(2)
C(76) 0.045(3) 0.042(3) 0.036(3) 0.003(2) -0.005(2) -0.004(2)

loop_
_atom_site_label
_atom_site_fract_x
_atom_site_fract_y
_atom_site_fract_z
_atom_site_U_iso_or_equiv
_atom_site_thermal_displace_type
_atom_site_calc_flag
Ru(1) 0.14602(4) 0.16040(2) 0.69780(2) 0.0349(1) Uani ?
Ru(2) 0.42374(4) 0.17918(2) 0.70264(2) 0.03102(9) Uani ?
Ru(3) 0.18562(4) 0.08807(2) 0.82299(2) 0.0347(1) Uani ?
O(11) -0.0196(5) 0.0886(3) 0.5683(2) 0.085(2) Uani ?
O(12) -0.0550(6) 0.2872(3) 0.6832(3) 0.103(2) Uani ?
O(13) 0.2577(4) 0.2467(2) 0.5721(2) 0.066(1) Uani ?
O(14) -0.1185(4) 0.1057(3) 0.7641(2) 0.070(1) Uani ?
O(21) 0.6374(5) 0.1303(3) 0.6036(2) 0.080(2) Uani ?
O(22) 0.5946(5) 0.3158(2) 0.7048(2) 0.077(2) Uani ?
O(31) 0.1132(7) -0.0633(3) 0.8633(3) 0.107(2) Uani ?
O(32) 0.0908(5) 0.1208(3) 0.9706(2) 0.076(2) Uani ?
C(4) 0.2822(4) 0.1953(2) 0.7958(2) 0.028(1) Uani ?
C(5) 0.3993(4) 0.1493(2) 0.8231(2) 0.029(1) Uani ?
C(6) 0.4086(4) 0.0819(2) 0.7826(2) 0.031(1) Uani ?
C(7) 0.3059(4) 0.0752(2) 0.7195(2) 0.031(1) Uani ?
C(11) 0.0428(6) 0.1156(3) 0.6149(3) 0.051(2) Uani ?
C(12) 0.0215(6) 0.2407(3) 0.6890(3) 0.060(2) Uani ?
C(13) 0.2742(5) 0.2150(3) 0.6254(3) 0.044(1) Uani ?
C(14) 0.0018(5) 0.1108(3) 0.7651(3) 0.048(2) Uani ?
C(21) 0.5553(6) 0.1479(3) 0.6408(3) 0.045(1) Uani ?
C(22) 0.5300(6) 0.2647(3) 0.7061(2) 0.047(2) Uani ?
C(31) 0.1420(6) -0.0065(3) 0.8466(3) 0.061(2) Uani ?
C(32) 0.1261(5) 0.1091(3) 0.9150(3) 0.049(2) Uani ?
C(41) 0.2545(5) 0.2636(2) 0.8337(2) 0.033(1) Uani ?
C(42) 0.3569(5) 0.3144(3) 0.8505(3) 0.043(1) Uani ?
C(43) 0.3274(6) 0.3768(3) 0.8880(3) 0.055(2) Uani ?
C(44) 0.1975(7) 0.3884(3) 0.9090(3) 0.062(2) Uani ?
C(45) 0.0941(6) 0.3385(4) 0.8936(4) 0.065(2) Uani ?
C(46) 0.1225(5) 0.2771(3) 0.8557(3) 0.049(2) Uani ?
C(51) 0.5055(5) 0.1670(2) 0.8850(2) 0.031(1) Uani ?
C(52) 0.6474(5) 0.1698(3) 0.8747(3) 0.043(1) Uani ?
C(53) 0.7472(6) 0.1848(3) 0.9322(3) 0.058(2) Uani ?
C(54) 0.7060(7) 0.1966(4) 1.0007(3) 0.066(2) Uani ?
C(55) 0.5673(7) 0.1955(4) 1.0116(3) 0.062(2) Uani ?
C(56) 0.4658(6) 0.1803(3) 0.9547(3) 0.046(1) Uani ?
C(61) 0.5171(5) 0.0268(2) 0.8064(2) 0.034(1) Uani ?
C(62) 0.6130(5) 0.0019(3) 0.7615(3) 0.042(1) Uani ?
C(63) 0.7157(6) -0.0470(3) 0.7874(3) 0.055(2) Uani ?
C(64) 0.7233(6) -0.0720(3) 0.8571(4) 0.060(2) Uani ?
C(65) 0.6251(7) -0.0493(3) 0.9017(3) 0.063(2) Uani ?
C(66) 0.5219(6) -0.0005(3) 0.8772(3) 0.047(1) Uani ?
C(71) 0.3022(5) 0.0124(2) 0.6700(2) 0.034(1) Uani ?
C(72) 0.3158(6) 0.0219(3) 0.5961(3) 0.046(1) Uani ?
C(73) 0.3122(6) -0.0352(3) 0.5487(3) 0.053(2) Uani ?
C(74) 0.2930(6) -0.1036(3) 0.5737(3) 0.054(2) Uani ?
C(75) 0.2783(6) -0.1142(3) 0.6464(3) 0.049(2) Uani ?
C(76) 0.2838(5) -0.0570(3) 0.6943(3) 0.041(1) Uani ?
H(42) 0.4497 0.3070 0.8363 0.03(1) Uiso calc
H(43) 0.3999 0.4119 0.8989 0.07(2) Uiso calc
H(44) 0.1782 0.4314 0.9346 0.09(2) Uiso calc
H(45) 0.0023 0.3460 0.9090 0.06(2) Uiso calc
H(46) 0.0486 0.2429 0.8444 0.08(2) Uiso calc
H(52) 0.6765 0.1612 0.8272 0.03(1) Uiso calc
H(53) 0.8449 0.1870 0.9244 0.05(1) Uiso calc
H(54) 0.7756 0.2057 1.0408 0.10(2) Uiso calc
H(55) 0.5395 0.2052 1.0592 0.09(2) Uiso calc
H(56) 0.3683 0.1789 0.9630 0.05(1) Uiso calc
H(62) 0.6089 0.0184 0.7120 0.04(1) Uiso calc
H(63) 0.7825 -0.0635 0.7556 0.06(2) Uiso calc
H(64) 0.7959 -0.1049 0.8747 0.06(2) Uiso calc
H(65) 0.6283 -0.0674 0.9504 0.06(2) Uiso calc
H(66) 0.4535 0.0145 0.9088 0.06(2) Uiso calc
H(72) 0.3280 0.0693 0.5778 0.05(1) Uiso calc
H(73) 0.3231 -0.0274 0.4982 0.04(1) Uiso calc
H(74) 0.2899 -0.1435 0.5407 0.07(2) Uiso calc
H(75) 0.2640 -0.1617 0.6640 0.05(1) Uiso calc
H(76) 0.2749 -0.0655 0.7449 0.04(1) Uiso calc

loop_
_atom_type_symbol
_atom_type_scat_source
_atom_type_scat_dispersion_real
_atom_type_scat_dispersion_imag
C 'International Tables (1974, Vol. IV)' 0.003 0.002
H 'International Tables (1974, Vol. IV)' 0.000 0.000
O 'International Tables (1974, Vol. IV)' 0.011 0.006
Ru 'International Tables (1974, Vol. IV)' -1.259 0.836

loop_
_geom_angle_atom_site_label_1
_geom_angle_atom_site_label_2
_geom_angle_atom_site_label_3
_geom_angle
_geom_angle_publ_flag
Ru(2) Ru(1) Ru(3) 89.07(2) yes
Ru(2) Ru(1) C(4) 55.50(10) no
Ru(2) Ru(1) C(7) 54.80(10) no
Ru(2) Ru(1) C(11) 120.7(2) yes
Ru(2) Ru(1) C(12) 120.5(2) yes
Ru(2) Ru(1) C(13) 48.30(10) no
Ru(2) Ru(1) C(14) 136.70(10) no
Ru(3) Ru(1) C(4) 54.70(10) no
Ru(3) Ru(1) C(7) 56.20(10) no
Ru(3) Ru(1) C(11) 118.9(2) yes
Ru(3) Ru(1) C(12) 120.2(2) yes
Ru(3) Ru(1) C(13) 137.30(10) no
Ru(3) Ru(1) C(14) 47.70(10) no
C(4) Ru(1) C(7) 74.1(2) yes
C(4) Ru(1) C(11) 170.8(2) yes
C(4) Ru(1) C(12) 98.5(2) no
C(4) Ru(1) C(13) 92.5(2) no
C(4) Ru(1) C(14) 90.7(2) no
C(7) Ru(1) C(11) 96.9(2) no
C(7) Ru(1) C(12) 172.6(2) yes
C(7) Ru(1) C(13) 91.6(2) no
C(7) Ru(1) C(14) 93.2(2) no
C(11) Ru(1) C(12) 90.5(2) yes
C(11) Ru(1) C(13) 89.5(2) yes
C(11) Ru(1) C(14) 88.0(2) yes
C(12) Ru(1) C(13) 87.9(2) yes
C(12) Ru(1) C(14) 87.6(2) yes
C(13) Ru(1) C(14) 174.8(2) yes
Ru(1) Ru(2) C(4) 52.30(10) no
Ru(1) Ru(2) C(5) 78.80(10) no
Ru(1) Ru(2) C(6) 78.20(10) no
Ru(1) Ru(2) C(7) 52.40(10) no
Ru(1) Ru(2) C(13) 52.60(10) no
Ru(1) Ru(2) C(21) 131.6(2) yes
Ru(1) Ru(2) C(22) 129.8(2) yes
C(4) Ru(2) C(5) 36.70(10) no
C(4) Ru(2) C(6) 63.70(10) no
C(4) Ru(2) C(7) 71.10(10) no
C(4) Ru(2) C(13) 93.3(2) no
C(4) Ru(2) C(21) 166.4(2) no
C(4) Ru(2) C(22) 102.5(2) no
C(5) Ru(2) C(6) 36.60(10) no
C(5) Ru(2) C(7) 64.3(2) no
C(5) Ru(2) C(13) 128.3(2) no
C(5) Ru(2) C(21) 130.2(2) no
C(5) Ru(2) C(22) 106.0(2) no
C(6) Ru(2) C(7) 36.40(10) no
C(6) Ru(2) C(13) 127.8(2) no
C(6) Ru(2) C(21) 103.2(2) no
C(6) Ru(2) C(22) 134.3(2) no
C(7) Ru(2) C(13) 93.2(2) no
C(7) Ru(2) C(21) 100.8(2) no
C(7) Ru(2) C(22) 170.2(2) no
C(13) Ru(2) C(21) 98.2(2) yes
C(13) Ru(2) C(22) 94.7(2) yes
C(21) Ru(2) C(22) 83.9(2) yes
Ru(1) Ru(3) C(4) 52.50(10) no
Ru(1) Ru(3) C(5) 78.50(10) no
Ru(1) Ru(3) C(6) 78.60(10) no
Ru(1) Ru(3) C(7) 52.00(10) no
Ru(1) Ru(3) C(14) 52.6(2) no
Ru(1) Ru(3) C(31) 131.5(2) yes
Ru(1) Ru(3) C(32) 130.1(2) yes
C(4) Ru(3) C(5) 36.80(10) no
C(4) Ru(3) C(6) 64.50(10) no
C(4) Ru(3) C(7) 70.60(10) no
C(4) Ru(3) C(14) 92.8(2) no
C(4) Ru(3) C(31) 169.0(2) yes
C(4) Ru(3) C(32) 100.4(2) no
C(5) Ru(3) C(6) 36.70(10) no
C(5) Ru(3) C(7) 63.30(10) no
C(5) Ru(3) C(14) 127.8(2) no
C(5) Ru(3) C(31) 132.4(2) no
C(5) Ru(3) C(32) 103.8(2) no
C(6) Ru(3) C(7) 36.20(10) no
C(6) Ru(3) C(14) 128.3(2) no
C(6) Ru(3) C(31) 105.0(2) no
C(6) Ru(3) C(32) 131.8(2) no
C(7) Ru(3) C(14) 93.6(2) no
C(7) Ru(3) C(31) 103.4(2) no
C(7) Ru(3) C(32) 167.0(2) yes
C(14) Ru(3) C(31) 96.9(3) no
C(14) Ru(3) C(32) 96.2(2) no
C(31) Ru(3) C(32) 83.8(2) no
Ru(1) C(4) Ru(2) 72.20(10) no
Ru(1) C(4) Ru(3) 72.80(10) no
Ru(1) C(4) C(5) 118.4(3) yes
Ru(1) C(4) C(41) 121.1(3) no
Ru(2) C(4) Ru(3) 109.2(2) no
Ru(2) C(4) C(5) 72.2(2) no
Ru(2) C(4) C(41) 127.2(3) no
Ru(3) C(4) C(5) 73.8(2) no
Ru(3) C(4) C(41) 123.6(3) no
C(5) C(4) C(41) 120.6(4) no
Ru(2) C(5) Ru(3) 106.7(2) no
Ru(2) C(5) C(4) 71.1(2) no
Ru(2) C(5) C(6) 72.8(2) no
Ru(2) C(5) C(51) 123.7(3) no
Ru(3) C(5) C(4) 69.5(2) no
Ru(3) C(5) C(6) 71.2(2) no
Ru(3) C(5) C(51) 129.6(3) no
C(4) C(5) C(6) 114.3(4) yes
C(4) C(5) C(51) 125.0(4) no
C(6) C(5) C(51) 120.6(4) no
Ru(2) C(6) Ru(3) 106.2(2) no
Ru(2) C(6) C(5) 70.6(2) no
Ru(2) C(6) C(7) 69.1(2) no
Ru(2) C(6) C(61) 129.1(3) no
Ru(3) C(6) C(5) 72.0(2) no
Ru(3) C(6) C(7) 72.2(2) no
Ru(3) C(6) C(61) 124.7(3) no
C(5) C(6) C(7) 114.3(4) yes
C(5) C(6) C(61) 121.0(4) no
C(7) C(6) C(61) 124.7(4) no
Ru(1) C(7) Ru(2) 72.80(10) no
Ru(1) C(7) Ru(3) 71.80(10) no
Ru(1) C(7) C(6) 118.8(3) yes
Ru(1) C(7) C(71) 118.9(3) no
Ru(2) C(7) Ru(3) 108.3(2) no
Ru(2) C(7) C(6) 74.5(2) no
Ru(2) C(7) C(71) 124.7(3) no
Ru(3) C(7) C(6) 71.5(2) no
Ru(3) C(7) C(71) 127.0(3) no
C(6) C(7) C(71) 122.4(4) no
Ru(1) C(11) O(11) 177.8(5) no
Ru(1) C(12) O(12) 178.3(6) no
Ru(1) C(13) Ru(2) 79.1(2) yes
Ru(1) C(13) O(13) 137.6(4) yes
Ru(2) C(13) O(13) 143.3(5) yes
Ru(1) C(14) Ru(3) 79.8(2) yes
Ru(1) C(14) O(14) 136.2(4) yes
Ru(3) C(14) O(14) 144.0(5) yes
Ru(2) C(21) O(21) 178.3(5) no
Ru(2) C(22) O(22) 176.9(4) no
Ru(3) C(31) O(31) 177.4(6) no
Ru(3) C(32) O(32) 179.1(5) no
C(4) C(41) C(42) 122.8(4) no
C(4) C(41) C(46) 120.2(4) no
C(42) C(41) C(46) 117.0(4) no
C(41) C(42) C(43) 120.9(5) no
C(42) C(43) C(44) 120.7(5) no
C(43) C(44) C(45) 119.7(5) no
C(44) C(45) C(46) 119.8(5) no
C(41) C(46) C(45) 121.9(5) no
C(5) C(51) C(52) 120.2(4) no
C(5) C(51) C(56) 121.2(4) no
C(52) C(51) C(56) 118.6(4) no
C(51) C(52) C(53) 120.7(5) no
C(52) C(53) C(54) 119.9(5) no
C(53) C(54) C(55) 120.3(5) no
C(54) C(55) C(56) 120.5(5) no
C(51) C(56) C(55) 120.0(5) no
C(6) C(61) C(62) 122.6(4) no
C(6) C(61) C(66) 118.8(4) no
C(62) C(61) C(66) 118.6(4) no
C(61) C(62) C(63) 120.3(5) no
C(62) C(63) C(64) 121.2(5) no
C(63) C(64) C(65) 119.0(5) no
C(64) C(65) C(66) 120.9(5) no
C(61) C(66) C(65) 120.0(5) no
C(7) C(71) C(72) 120.2(4) no
C(7) C(71) C(76) 122.3(4) no
C(72) C(71) C(76) 117.4(4) no
C(71) C(72) C(73) 121.6(5) no
C(72) C(73) C(74) 120.1(5) no
C(73) C(74) C(75) 119.3(5) no
C(74) C(75) C(76) 120.6(5) no
C(71) C(76) C(75) 120.9(5) no

loop_
_geom_bond_atom_site_label_1
_geom_bond_atom_site_label_2
_geom_bond_distance
_geom_bond_publ_flag
Ru(1) Ru(2) 2.6696(8) yes
Ru(1) Ru(3) 2.6717(6) yes
Ru(1) C(4) 2.219(4) yes
Ru(1) C(7) 2.216(4) yes
Ru(1) C(11) 1.928(5) yes
Ru(1) C(12) 1.912(6) yes
Ru(1) C(13) 2.159(5) yes
Ru(1) C(14) 2.155(5) yes
Ru(2) C(4) 2.312(4) yes
Ru(2) C(5) 2.327(4) yes
Ru(2) C(6) 2.356(4) yes
Ru(2) C(7) 2.284(4) yes
Ru(2) C(13) 2.029(5) yes
Ru(2) C(21) 1.875(5) yes
Ru(2) C(22) 1.892(6) yes
Ru(3) C(4) 2.283(4) yes
Ru(3) C(5) 2.341(4) yes
Ru(3) C(6) 2.329(4) yes
Ru(3) C(7) 2.339(4) yes
Ru(3) C(14) 2.008(5) yes
Ru(3) C(31) 1.878(6) yes
Ru(3) C(32) 1.887(6) yes
O(11) C(11) 1.117(6) no
O(12) C(12) 1.135(7) no
O(13) C(13) 1.145(6) no
O(14) C(14) 1.152(6) no
O(21) C(21) 1.142(6) no
O(22) C(22) 1.138(6) no
O(31) C(31) 1.147(7) no
O(32) C(32) 1.134(6) no
C(4) C(5) 1.459(6) yes
C(4) C(41) 1.492(6) yes
C(5) C(6) 1.472(6) yes
C(5) C(51) 1.488(6) yes
C(6) C(7) 1.452(6) yes
C(6) C(61) 1.496(6) yes
C(7) C(71) 1.486(6) yes
C(41) C(42) 1.377(7) no
C(41) C(46) 1.388(7) no
C(42) C(43) 1.399(7) no
C(43) C(44) 1.354(8) no
C(44) C(45) 1.368(9) no
C(45) C(46) 1.384(8) no
C(51) C(52) 1.388(7) no
C(51) C(56) 1.399(6) no
C(52) C(53) 1.383(7) no
C(53) C(54) 1.380(8) no
C(54) C(55) 1.361(9) no
C(55) C(56) 1.387(7) no
C(61) C(62) 1.379(6) no
C(61) C(66) 1.399(6) no
C(62) C(63) 1.391(7) no
C(63) C(64) 1.365(8) no
C(64) C(65) 1.376(9) no
C(65) C(66) 1.385(7) no
C(71) C(72) 1.394(7) no
C(71) C(76) 1.391(7) no
C(72) C(73) 1.379(7) no
C(73) C(74) 1.377(8) no
C(74) C(75) 1.378(8) no
C(75) C(76) 1.385(7) no
